data_7718039
loop_
_publ_author_name
'Tsui, Tz-Ching'
'Lan, Hao-Yuan'
'Li, Han-Jung'
'Kuo, Ting-Shen'
'Liu, Hsueh-Ju'

_publ_section_title
;
 Flexible bidentate aluminum Lewis acids for host-guest complex formation.
;
_journal_issue 13
_journal_name_full 'Dalton transactions (Cambridge, England : 2003)'
_journal_page_first 5311
_journal_page_last 5318
_journal_paper_doi 10.1039/d4dt03288h
_journal_volume 54
_journal_year 2025
_chemical_formula_moiety 'C44 H76 Al2 Cl4 O2 Si2'
_chemical_formula_sum 'C44 H76 Al2 Cl4 O2 Si2'
_chemical_formula_weight 888.98
_space_group_crystal_system monoclinic
_space_group_IT_number 15
_space_group_name_Hall '-C 2yc'
_space_group_name_H-M_alt 'C 1 2/c 1'
_atom_sites_solution_hydrogens geom
_audit_creation_method SHELXL-2014/7
_audit_update_record
;
2025-02-05 deposited with the CCDC.	2025-02-07 downloaded from the CCDC.
;
_cell_angle_alpha 90
_cell_angle_beta 107.722(2)
_cell_angle_gamma 90
_cell_formula_units_Z 4
_cell_length_a 30.424(2)
_cell_length_b 13.1426(9)
_cell_length_c 13.4477(10)
_cell_measurement_reflns_used 6570
_cell_measurement_temperature 200(2)
_cell_measurement_theta_max 24.858
_cell_measurement_theta_min 2.178
_cell_volume 5121.9(6)
_computing_data_collection 'Bruker APEX4'
_computing_data_reduction 'Bruker APEX4'
_computing_molecular_graphics 'ORTEP-3 for Windows V1.08'
_computing_publication_material 'WinGx 2014'
_computing_structure_refinement 'SHELXL-2014/7 (Sheldrick, 2014)'
_computing_structure_solution 'WinGx 2014'
_diffrn_ambient_temperature 200(2)
_diffrn_measured_fraction_theta_full 0.994
_diffrn_measured_fraction_theta_max 0.994
_diffrn_measurement_device_type 'Bruker D8 Venture'
_diffrn_radiation_type MoK\a
_diffrn_radiation_wavelength 0.71073
_diffrn_reflns_av_R_equivalents 0.0920
_diffrn_reflns_av_unetI/netI 0.0559
_diffrn_reflns_Laue_measured_fraction_full 0.994
_diffrn_reflns_Laue_measured_fraction_max 0.994
_diffrn_reflns_limit_h_max 36
_diffrn_reflns_limit_h_min -36
_diffrn_reflns_limit_k_max 15
_diffrn_reflns_limit_k_min -15
_diffrn_reflns_limit_l_max 16
_diffrn_reflns_limit_l_min -16
_diffrn_reflns_number 38274
_diffrn_reflns_point_group_measured_fraction_full 0.994
_diffrn_reflns_point_group_measured_fraction_max 0.994
_diffrn_reflns_theta_full 25.054
_diffrn_reflns_theta_max 25.054
_diffrn_reflns_theta_min 2.178
_exptl_absorpt_coefficient_mu 0.344
_exptl_absorpt_correction_T_max 0.9897
_exptl_absorpt_correction_T_min 0.9566
_exptl_absorpt_correction_type multi-scan
_exptl_absorpt_process_details SADABS
_exptl_crystal_colour colorless
_exptl_crystal_density_diffrn 1.153
_exptl_crystal_description prism
_exptl_crystal_F_000 1912
_exptl_crystal_size_max 0.130
_exptl_crystal_size_mid 0.110
_exptl_crystal_size_min 0.030
_refine_diff_density_max 1.174
_refine_diff_density_min -0.270
_refine_diff_density_rms 0.073
_refine_ls_extinction_method none
_refine_ls_goodness_of_fit_ref 1.085
_refine_ls_hydrogen_treatment constr
_refine_ls_matrix_type full
_refine_ls_number_parameters 254
_refine_ls_number_reflns 4518
_refine_ls_number_restraints 0
_refine_ls_restrained_S_all 1.085
_refine_ls_R_factor_all 0.1069
_refine_ls_R_factor_gt 0.0782
_refine_ls_shift/su_max 0.000
_refine_ls_shift/su_mean 0.000
_refine_ls_structure_factor_coef Fsqd
_refine_ls_weighting_details 'w=1/[\s^2^(Fo^2^)+(0.0748P)^2^+23.6456P] where P=(Fo^2^+2Fc^2^)/3'
_refine_ls_weighting_scheme calc
_refine_ls_wR_factor_gt 0.1807
_refine_ls_wR_factor_ref 0.1967
_reflns_Friedel_coverage 0.000
_reflns_number_gt 3381
_reflns_number_total 4518
_reflns_threshold_expression 'I > 2\s(I)'
_cod_data_source_file d4dt03288h2.cif
_cod_data_source_block shelx_CCDC3
_cod_depositor_comments 'Adding full bibliography for 7718036--7718044.cif.'
_cod_original_cell_volume 5121.8(6)
_cod_original_sg_symbol_H-M 'C 2/c'
_cod_database_code 7718039
_shelx_shelxl_version_number 2014/7
_shelx_space_group_comment
;
The symmetry employed for this shelxl refinement is uniquely defined
by the following loop, which should always be used as a source of
symmetry information in preference to the above space-group names.
They are only intended as comments.
;
_shelx_estimated_absorpt_t_min 0.957
_shelx_estimated_absorpt_t_max 0.990

loop_
_space_group_symop_operation_xyz
'x, y, z'
'-x, y, -z+1/2'
'x+1/2, y+1/2, z'
'-x+1/2, y+1/2, -z+1/2'
'-x, -y, -z'
'x, -y, z-1/2'
'-x+1/2, -y+1/2, -z'
'x+1/2, -y+1/2, z-1/2'

loop_
_atom_site_label
_atom_site_type_symbol
_atom_site_fract_x
_atom_site_fract_y
_atom_site_fract_z
_atom_site_U_iso_or_equiv
_atom_site_adp_type
_atom_site_occupancy
_atom_site_site_symmetry_order
_atom_site_calc_flag
_atom_site_refinement_flags_posn
_atom_site_refinement_flags_adp
_atom_site_refinement_flags_occupancy
_atom_site_disorder_assembly
_atom_site_disorder_group
C1 C 0.38463(13) 0.7562(3) 0.3486(3) 0.0279(9) Uani 1 1 d . . . . .
C2 C 0.37066(14) 0.7364(3) 0.2345(3) 0.0314(10) Uani 1 1 d . . . . .
C3 C 0.35331(15) 0.8108(3) 0.1430(4) 0.0353(11) Uani 1 1 d . . . . .
C4 C 0.35891(17) 0.9237(4) 0.1754(4) 0.0432(12) Uani 1 1 d . . . . .
H4A H 0.3456 0.9665 0.1140 0.065 Uiso 1 1 calc R U . . .
H4B H 0.3918 0.9396 0.2056 0.065 Uiso 1 1 calc R U . . .
H4C H 0.3429 0.9367 0.2273 0.065 Uiso 1 1 calc R U . . .
C5 C 0.30138(17) 0.7917(4) 0.0878(4) 0.0520(14) Uani 1 1 d . . . . .
H5A H 0.2913 0.8324 0.0238 0.078 Uiso 1 1 calc R U . . .
H5B H 0.2835 0.8112 0.1344 0.078 Uiso 1 1 calc R U . . .
H5C H 0.2964 0.7194 0.0702 0.078 Uiso 1 1 calc R U . . .
C6 C 0.37852(19) 0.7930(4) 0.0628(4) 0.0492(13) Uani 1 1 d . . . . .
H6A H 0.3676 0.8418 0.0055 0.074 Uiso 1 1 calc R U . . .
H6B H 0.3725 0.7236 0.0355 0.074 Uiso 1 1 calc R U . . .
H6C H 0.4118 0.8021 0.0959 0.074 Uiso 1 1 calc R U . . .
C7 C 0.37597(14) 0.6353(3) 0.2206(4) 0.0326(10) Uani 1 1 d . . . . .
H7 H 0.3689 0.6033 0.1542 0.039 Uiso 1 1 calc R U . . .
C8 C 0.39365(13) 0.5824(3) 0.3186(3) 0.0279(9) Uani 1 1 d . . . . .
C9 C 0.40535(16) 0.4698(3) 0.3302(4) 0.0389(11) Uani 1 1 d . . . . .
C10 C 0.3614(2) 0.4064(4) 0.2886(5) 0.0590(15) Uani 1 1 d . . . . .
H10A H 0.3467 0.4219 0.2146 0.089 Uiso 1 1 calc R U . . .
H10B H 0.3400 0.4227 0.3281 0.089 Uiso 1 1 calc R U . . .
H10C H 0.3692 0.3339 0.2966 0.089 Uiso 1 1 calc R U . . .
C11 C 0.4394(2) 0.4446(5) 0.2699(6) 0.075(2) Uani 1 1 d . . . . .
H11A H 0.4460 0.3715 0.2749 0.113 Uiso 1 1 calc R U . . .
H11B H 0.4681 0.4826 0.2999 0.113 Uiso 1 1 calc R U . . .
H11C H 0.4259 0.4637 0.1965 0.113 Uiso 1 1 calc R U . . .
C12 C 0.4274(2) 0.4419(4) 0.4443(5) 0.0563(15) Uani 1 1 d . . . . .
H12A H 0.4333 0.3685 0.4503 0.084 Uiso 1 1 calc R U . . .
H12B H 0.4064 0.4603 0.4843 0.084 Uiso 1 1 calc R U . . .
H12C H 0.4565 0.4788 0.4720 0.084 Uiso 1 1 calc R U . . .
C13 C 0.39912(14) 0.6524(3) 0.3945(3) 0.0313(10) Uani 1 1 d . . . . .
H13 H 0.4106 0.6383 0.4671 0.038 Uiso 1 1 calc R U . . .
C14 C 0.41927(18) 0.9759(4) 0.4367(4) 0.0490(13) Uani 1 1 d . . . . .
H14A H 0.4012 1.0082 0.3714 0.074 Uiso 1 1 calc R U . . .
H14B H 0.4471 1.0161 0.4688 0.074 Uiso 1 1 calc R U . . .
H14C H 0.4006 0.9720 0.4846 0.074 Uiso 1 1 calc R U . . .
C15 C 0.47305(17) 0.7953(4) 0.5365(4) 0.0508(14) Uani 1 1 d . . . . .
H15A H 0.4848 0.7282 0.5256 0.076 Uiso 1 1 calc R U . . .
H15B H 0.4548 0.7892 0.5851 0.076 Uiso 1 1 calc R U . . .
H15C H 0.4990 0.8417 0.5658 0.076 Uiso 1 1 calc R U . . .
C16 C 0.47240(14) 0.8498(4) 0.3184(4) 0.0363(11) Uani 1 1 d . . . . .
C17 C 0.48633(15) 0.9402(4) 0.2825(4) 0.0388(11) Uani 1 1 d . . . . .
H17 H 0.4767 1.0033 0.3035 0.047 Uiso 1 1 calc R U . . .
C18 C 0.48644(15) 0.7591(4) 0.2827(4) 0.0388(11) Uani 1 1 d . . . . .
H18 H 0.4771 0.6960 0.3042 0.047 Uiso 1 1 calc R U . . .
C19 C 0.2927(3) 0.5186(5) 0.4873(5) 0.079(2) Uani 1 1 d . . . . .
H19A H 0.2802 0.4757 0.4255 0.119 Uiso 1 1 calc R U . . .
H19B H 0.2836 0.4907 0.5458 0.119 Uiso 1 1 calc R U . . .
H19C H 0.3265 0.5201 0.5059 0.119 Uiso 1 1 calc R U . . .
C20 C 0.27470(18) 0.6214(4) 0.4649(4) 0.0456(12) Uani 1 1 d . . . . .
H20A H 0.2841 0.6624 0.5297 0.055 Uiso 1 1 calc R U . . .
H20B H 0.2406 0.6191 0.4398 0.055 Uiso 1 1 calc R U . . .
C21 C 0.26919(17) 0.6338(4) 0.2793(4) 0.0456(12) Uani 1 1 d . . . . .
H21A H 0.2692 0.5585 0.2803 0.055 Uiso 1 1 calc R U . . .
H21B H 0.2871 0.6559 0.2328 0.055 Uiso 1 1 calc R U . . .
C22 C 0.2206(2) 0.6706(5) 0.2356(5) 0.0678(17) Uani 1 1 d . . . . .
H22A H 0.2085 0.6508 0.1621 0.102 Uiso 1 1 calc R U . . .
H22B H 0.2199 0.7449 0.2413 0.102 Uiso 1 1 calc R U . . .
H22C H 0.2015 0.6403 0.2749 0.102 Uiso 1 1 calc R U . . .
Al1 Al 0.33369(4) 0.77958(10) 0.40906(10) 0.0321(3) Uani 1 1 d . . . . .
Cl1 Cl 0.28706(4) 0.90380(10) 0.35276(12) 0.0546(4) Uani 1 1 d . . . . .
Cl2 Cl 0.35703(5) 0.79037(11) 0.57505(10) 0.0507(4) Uani 1 1 d . . . . .
Si1 Si 0.43588(4) 0.84644(10) 0.40920(10) 0.0348(3) Uani 1 1 d . . . . .
O1 O 0.29195(10) 0.6709(2) 0.3843(2) 0.0351(7) Uani 1 1 d . . . . .

loop_
_atom_site_aniso_label
_atom_site_aniso_U_11
_atom_site_aniso_U_22
_atom_site_aniso_U_33
_atom_site_aniso_U_23
_atom_site_aniso_U_13
_atom_site_aniso_U_12
C1 0.027(2) 0.021(2) 0.043(3) -0.0030(19) 0.0212(19) 0.0004(17)
C2 0.024(2) 0.034(3) 0.038(2) 0.001(2) 0.0124(18) -0.0022(18)
C3 0.036(2) 0.036(3) 0.039(3) 0.008(2) 0.018(2) 0.0017(19)
C4 0.040(3) 0.045(3) 0.047(3) 0.013(2) 0.016(2) 0.004(2)
C5 0.045(3) 0.058(4) 0.045(3) 0.011(3) 0.001(2) -0.002(3)
C6 0.062(3) 0.054(3) 0.035(3) 0.009(2) 0.021(2) 0.005(3)
C7 0.028(2) 0.033(3) 0.037(2) -0.005(2) 0.0100(19) -0.0049(19)
C8 0.024(2) 0.024(2) 0.041(2) -0.001(2) 0.0183(18) -0.0009(17)
C9 0.040(3) 0.026(2) 0.059(3) -0.001(2) 0.028(2) 0.003(2)
C10 0.067(4) 0.034(3) 0.074(4) -0.006(3) 0.017(3) -0.009(3)
C11 0.096(5) 0.046(4) 0.117(6) 0.008(4) 0.081(4) 0.024(3)
C12 0.062(3) 0.033(3) 0.077(4) 0.014(3) 0.025(3) 0.009(2)
C13 0.036(2) 0.030(2) 0.033(2) 0.005(2) 0.0172(19) 0.0022(19)
C14 0.049(3) 0.049(3) 0.060(3) -0.020(3) 0.032(3) -0.010(2)
C15 0.042(3) 0.058(4) 0.046(3) -0.011(3) 0.005(2) -0.006(2)
C16 0.024(2) 0.040(3) 0.046(3) -0.005(2) 0.012(2) -0.0023(19)
C17 0.036(2) 0.028(2) 0.058(3) -0.005(2) 0.022(2) 0.001(2)
C18 0.032(2) 0.028(2) 0.064(3) -0.001(2) 0.025(2) -0.0019(19)
C19 0.108(5) 0.061(4) 0.085(5) 0.026(4) 0.054(4) 0.021(4)
C20 0.046(3) 0.048(3) 0.049(3) 0.008(2) 0.022(2) -0.004(2)
C21 0.045(3) 0.050(3) 0.045(3) 0.002(2) 0.018(2) -0.004(2)
C22 0.051(3) 0.079(4) 0.065(4) -0.006(3) 0.005(3) 0.000(3)
Al1 0.0334(7) 0.0298(7) 0.0396(8) 0.0019(6) 0.0206(6) 0.0016(6)
Cl1 0.0522(7) 0.0406(7) 0.0869(10) 0.0207(7) 0.0449(7) 0.0195(6)
Cl2 0.0586(8) 0.0595(9) 0.0412(7) -0.0057(6) 0.0256(6) -0.0042(6)
Si1 0.0304(6) 0.0348(7) 0.0427(7) -0.0083(6) 0.0165(5) -0.0044(5)
O1 0.0347(16) 0.0355(18) 0.0435(18) -0.0002(14) 0.0243(14) -0.0072(13)

loop_
_atom_type_symbol
_atom_type_description
_atom_type_scat_dispersion_real
_atom_type_scat_dispersion_imag
_atom_type_scat_source
C C 0.0033 0.0016 'International Tables Vol C Tables 4.2.6.8 and 6.1.1.4'
H H 0.0000 0.0000 'International Tables Vol C Tables 4.2.6.8 and 6.1.1.4'
Al Al 0.0645 0.0514 'International Tables Vol C Tables 4.2.6.8 and 6.1.1.4'
Cl Cl 0.1484 0.1585 'International Tables Vol C Tables 4.2.6.8 and 6.1.1.4'
Si Si 0.0817 0.0704 'International Tables Vol C Tables 4.2.6.8 and 6.1.1.4'
O O 0.0106 0.0060 'International Tables Vol C Tables 4.2.6.8 and 6.1.1.4'

loop_
_geom_angle_atom_site_label_1
_geom_angle_atom_site_label_2
_geom_angle_atom_site_label_3
_geom_angle
_geom_angle_site_symmetry_1
_geom_angle_site_symmetry_3
_geom_angle_publ_flag
C2 C1 C13 102.7(3) . . ?
C2 C1 Si1 119.0(3) . . ?
C13 C1 Si1 106.6(3) . . ?
C2 C1 Al1 116.0(3) . . ?
C13 C1 Al1 98.0(3) . . ?
Si1 C1 Al1 111.3(2) . . ?
C7 C2 C1 107.8(4) . . ?
C7 C2 C3 122.7(4) . . ?
C1 C2 C3 129.5(4) . . ?
C6 C3 C2 110.2(4) . . ?
C6 C3 C4 108.3(4) . . ?
C2 C3 C4 114.0(4) . . ?
C6 C3 C5 107.2(4) . . ?
C2 C3 C5 109.4(4) . . ?
C4 C3 C5 107.5(4) . . ?
C3 C4 H4A 109.5 . . ?
C3 C4 H4B 109.5 . . ?
H4A C4 H4B 109.5 . . ?
C3 C4 H4C 109.5 . . ?
H4A C4 H4C 109.5 . . ?
H4B C4 H4C 109.5 . . ?
C3 C5 H5A 109.5 . . ?
C3 C5 H5B 109.5 . . ?
H5A C5 H5B 109.5 . . ?
C3 C5 H5C 109.5 . . ?
H5A C5 H5C 109.5 . . ?
H5B C5 H5C 109.5 . . ?
C3 C6 H6A 109.5 . . ?
C3 C6 H6B 109.5 . . ?
H6A C6 H6B 109.5 . . ?
C3 C6 H6C 109.5 . . ?
H6A C6 H6C 109.5 . . ?
H6B C6 H6C 109.5 . . ?
C2 C7 C8 111.9(4) . . ?
C2 C7 H7 124.1 . . ?
C8 C7 H7 124.1 . . ?
C13 C8 C7 106.8(4) . . ?
C13 C8 C9 128.1(4) . . ?
C7 C8 C9 125.0(4) . . ?
C8 C9 C12 110.8(4) . . ?
C8 C9 C10 110.0(4) . . ?
C12 C9 C10 107.7(4) . . ?
C8 C9 C11 109.3(4) . . ?
C12 C9 C11 108.7(5) . . ?
C10 C9 C11 110.3(5) . . ?
C9 C10 H10A 109.5 . . ?
C9 C10 H10B 109.5 . . ?
H10A C10 H10B 109.5 . . ?
C9 C10 H10C 109.5 . . ?
H10A C10 H10C 109.5 . . ?
H10B C10 H10C 109.5 . . ?
C9 C11 H11A 109.5 . . ?
C9 C11 H11B 109.5 . . ?
H11A C11 H11B 109.5 . . ?
C9 C11 H11C 109.5 . . ?
H11A C11 H11C 109.5 . . ?
H11B C11 H11C 109.5 . . ?
C9 C12 H12A 109.5 . . ?
C9 C12 H12B 109.5 . . ?
H12A C12 H12B 109.5 . . ?
C9 C12 H12C 109.5 . . ?
H12A C12 H12C 109.5 . . ?
H12B C12 H12C 109.5 . . ?
C8 C13 C1 110.8(4) . . ?
C8 C13 H13 124.6 . . ?
C1 C13 H13 124.6 . . ?
Si1 C14 H14A 109.5 . . ?
Si1 C14 H14B 109.5 . . ?
H14A C14 H14B 109.5 . . ?
Si1 C14 H14C 109.5 . . ?
H14A C14 H14C 109.5 . . ?
H14B C14 H14C 109.5 . . ?
Si1 C15 H15A 109.5 . . ?
Si1 C15 H15B 109.5 . . ?
H15A C15 H15B 109.5 . . ?
Si1 C15 H15C 109.5 . . ?
H15A C15 H15C 109.5 . . ?
H15B C15 H15C 109.5 . . ?
C17 C16 C18 116.8(4) . . ?
C17 C16 Si1 123.0(3) . . ?
C18 C16 Si1 120.2(4) . . ?
C17 C17 C16 121.6(3) 2_655 . ?
C17 C17 H17 119.2 2_655 . ?
C16 C17 H17 119.2 . . ?
C18 C18 C16 121.6(3) 2_655 . ?
C18 C18 H18 119.2 2_655 . ?
C16 C18 H18 119.2 . . ?
C20 C19 H19A 109.5 . . ?
C20 C19 H19B 109.5 . . ?
H19A C19 H19B 109.5 . . ?
C20 C19 H19C 109.5 . . ?
H19A C19 H19C 109.5 . . ?
H19B C19 H19C 109.5 . . ?
C19 C20 O1 111.3(4) . . ?
C19 C20 H20A 109.4 . . ?
O1 C20 H20A 109.4 . . ?
C19 C20 H20B 109.4 . . ?
O1 C20 H20B 109.4 . . ?
H20A C20 H20B 108.0 . . ?
O1 C21 C22 113.2(4) . . ?
O1 C21 H21A 108.9 . . ?
C22 C21 H21A 108.9 . . ?
O1 C21 H21B 108.9 . . ?
C22 C21 H21B 108.9 . . ?
H21A C21 H21B 107.7 . . ?
C21 C22 H22A 109.5 . . ?
C21 C22 H22B 109.5 . . ?
H22A C22 H22B 109.5 . . ?
C21 C22 H22C 109.5 . . ?
H22A C22 H22C 109.5 . . ?
H22B C22 H22C 109.5 . . ?
O1 Al1 C1 112.45(16) . . ?
O1 Al1 Cl2 103.21(11) . . ?
C1 Al1 Cl2 112.80(14) . . ?
O1 Al1 Cl1 100.24(12) . . ?
C1 Al1 Cl1 119.29(14) . . ?
Cl2 Al1 Cl1 107.03(8) . . ?
C14 Si1 C15 105.9(3) . . ?
C14 Si1 C16 111.1(2) . . ?
C15 Si1 C16 106.9(2) . . ?
C14 Si1 C1 114.6(2) . . ?
C15 Si1 C1 110.6(2) . . ?
C16 Si1 C1 107.48(19) . . ?
C21 O1 C20 113.0(3) . . ?
C21 O1 Al1 121.7(3) . . ?
C20 O1 Al1 125.0(3) . . ?

loop_
_geom_bond_atom_site_label_1
_geom_bond_atom_site_label_2
_geom_bond_distance
_geom_bond_site_symmetry_2
_geom_bond_publ_flag
C1 C2 1.486(6) . ?
C1 C13 1.507(6) . ?
C1 Si1 1.931(4) . ?
C1 Al1 1.981(4) . ?
C2 C7 1.357(6) . ?
C2 C3 1.534(6) . ?
C3 C6 1.520(7) . ?
C3 C4 1.540(7) . ?
C3 C5 1.548(7) . ?
C4 H4A 0.9800 . ?
C4 H4B 0.9800 . ?
C4 H4C 0.9800 . ?
C5 H5A 0.9800 . ?
C5 H5B 0.9800 . ?
C5 H5C 0.9800 . ?
C6 H6A 0.9800 . ?
C6 H6B 0.9800 . ?
C6 H6C 0.9800 . ?
C7 C8 1.442(6) . ?
C7 H7 0.9500 . ?
C8 C13 1.346(6) . ?
C8 C9 1.519(6) . ?
C9 C12 1.521(7) . ?
C9 C10 1.531(7) . ?
C9 C11 1.534(7) . ?
C10 H10A 0.9800 . ?
C10 H10B 0.9800 . ?
C10 H10C 0.9800 . ?
C11 H11A 0.9800 . ?
C11 H11B 0.9800 . ?
C11 H11C 0.9800 . ?
C12 H12A 0.9800 . ?
C12 H12B 0.9800 . ?
C12 H12C 0.9800 . ?
C13 H13 0.9500 . ?
C14 Si1 1.844(5) . ?
C14 H14A 0.9800 . ?
C14 H14B 0.9800 . ?
C14 H14C 0.9800 . ?
C15 Si1 1.866(5) . ?
C15 H15A 0.9800 . ?
C15 H15B 0.9800 . ?
C15 H15C 0.9800 . ?
C16 C17 1.396(7) . ?
C16 C18 1.399(6) . ?
C16 Si1 1.885(5) . ?
C17 C17 1.379(9) 2_655 ?
C17 H17 0.9500 . ?
C18 C18 1.378(9) 2_655 ?
C18 H18 0.9500 . ?
C19 C20 1.456(8) . ?
C19 H19A 0.9800 . ?
C19 H19B 0.9800 . ?
C19 H19C 0.9800 . ?
C20 O1 1.489(5) . ?
C20 H20A 0.9900 . ?
C20 H20B 0.9900 . ?
C21 O1 1.454(6) . ?
C21 C22 1.496(7) . ?
C21 H21A 0.9900 . ?
C21 H21B 0.9900 . ?
C22 H22A 0.9800 . ?
C22 H22B 0.9800 . ?
C22 H22C 0.9800 . ?
Al1 O1 1.872(3) . ?
Al1 Cl2 2.1311(18) . ?
Al1 Cl1 2.1442(18) . ?
